data_1573001
loop_
_publ_author_name
'Mohite, Manali A.'
'Sheokand, Sonu'
'Balakrishna, Maravanji S.'

_publ_section_title
;
 Nickel--PNN catalysed sustainable synthesis of polysubstituted quinolines
 under microwave irradiation
;
_journal_issue 20
_journal_name_full 'Catalysis Science &amp; Technology'
_journal_page_first 5959
_journal_page_last 5969
_journal_paper_doi 10.1039/D4CY00863D
_journal_volume 14
_journal_year 2024
_chemical_formula_moiety '2(C21 H27 Cl N5 Ni P), C6 H6, H2 O'
_chemical_formula_sum 'C48 H62 Cl2 N10 Ni2 O P2'
_chemical_formula_weight 1045.33
_space_group_crystal_system triclinic
_space_group_IT_number 2
_space_group_name_Hall '-P 1'
_space_group_name_H-M_alt 'P -1'
_atom_sites_solution_hydrogens mixed
_atom_sites_solution_primary dual
_audit_creation_date 2024-04-05
_audit_creation_method
;
Olex2 1.5
(compiled 2024.02.16 svn.r378c4104 for OlexSys, GUI svn.r6928)
;
_audit_update_record
;
2024-06-13 deposited with the CCDC.	2024-08-20 downloaded from the CCDC.
;
_cell_angle_alpha 85.707(4)
_cell_angle_beta 85.978(4)
_cell_angle_gamma 74.077(4)
_cell_formula_units_Z 1
_cell_length_a 7.8912(7)
_cell_length_b 8.8336(10)
_cell_length_c 18.4362(19)
_cell_measurement_reflns_used 9797
_cell_measurement_temperature 113.00
_cell_measurement_theta_max 28.40
_cell_measurement_theta_min 2.22
_cell_volume 1230.7(2)
_computing_cell_refinement 'SAINT V8.40A (Bruker, 2019)'
_computing_data_reduction 'SAINT V8.40A (Bruker, 2019)'
_computing_molecular_graphics 'Olex2 1.5 (Dolomanov et al., 2009)'
_computing_publication_material 'Olex2 1.5 (Dolomanov et al., 2009)'
_computing_structure_refinement 'SHELXL 2019/3 (Sheldrick, 2015)'
_computing_structure_solution 'SHELXT 2018/2 (Sheldrick, 2018)'
_diffrn_ambient_temperature 113.00
_diffrn_measured_fraction_theta_full 0.999
_diffrn_measured_fraction_theta_max 0.997
_diffrn_measurement_device_type 'Bruker APEX-II CCD'
_diffrn_measurement_method '\f and \w scans'
_diffrn_radiation_type MoK\a
_diffrn_radiation_wavelength 0.71073
_diffrn_reflns_av_R_equivalents 0.0550
_diffrn_reflns_av_unetI/netI 0.0257
_diffrn_reflns_Laue_measured_fraction_full 0.999
_diffrn_reflns_Laue_measured_fraction_max 0.997
_diffrn_reflns_limit_h_max 10
_diffrn_reflns_limit_h_min -10
_diffrn_reflns_limit_k_max 11
_diffrn_reflns_limit_k_min -11
_diffrn_reflns_limit_l_max 24
_diffrn_reflns_limit_l_min -24
_diffrn_reflns_number 61201
_diffrn_reflns_point_group_measured_fraction_full 0.999
_diffrn_reflns_point_group_measured_fraction_max 0.997
_diffrn_reflns_theta_full 25.242
_diffrn_reflns_theta_max 28.534
_diffrn_reflns_theta_min 2.219
_diffrn_source_current 1.4
_diffrn_source_power 0.07
_diffrn_source_voltage 50.0
_diffrn_standards_number 0
_exptl_absorpt_coefficient_mu 0.986
_exptl_absorpt_correction_T_max 0.7457
_exptl_absorpt_correction_T_min 0.6382
_exptl_absorpt_correction_type multi-scan
_exptl_absorpt_process_details
;
SADABS-2016/2 (Bruker,2016/2) was used for absorption correction.
wR2(int) was 0.1460 before and 0.0649 after correction.
The Ratio of minimum to maximum transmission is 0.8558.
The \l/2 correction factor is Not present.
;
_exptl_crystal_colour brown
_exptl_crystal_colour_primary brown
_exptl_crystal_density_diffrn 1.410
_exptl_crystal_description block
_exptl_crystal_F_000 548
_exptl_crystal_size_max 0.286
_exptl_crystal_size_mid 0.156
_exptl_crystal_size_min 0.125
_refine_diff_density_max 0.374
_refine_diff_density_min -0.250
_refine_diff_density_rms 0.052
_refine_ls_extinction_method none
_refine_ls_goodness_of_fit_ref 1.028
_refine_ls_hydrogen_treatment constr
_refine_ls_matrix_type full
_refine_ls_number_parameters 311
_refine_ls_number_reflns 6249
_refine_ls_number_restraints 3
_refine_ls_restrained_S_all 1.028
_refine_ls_R_factor_all 0.0318
_refine_ls_R_factor_gt 0.0264
_refine_ls_shift/su_max 0.000
_refine_ls_shift/su_mean 0.000
_refine_ls_structure_factor_coef Fsqd
_refine_ls_weighting_details 'w=1/[\s^2^(Fo^2^)+(0.0220P)^2^+0.7931P] where P=(Fo^2^+2Fc^2^)/3'
_refine_ls_weighting_scheme calc
_refine_ls_wR_factor_gt 0.0621
_refine_ls_wR_factor_ref 0.0647
_reflns_Friedel_coverage 0.000
_reflns_number_gt 5592
_reflns_number_total 6249
_reflns_threshold_expression 'I > 2\s(I)'
_cod_data_source_file d4cy00863d2.cif
_cod_data_source_block comp_8
_cod_database_code 1573001
_shelx_shelxl_version_number 2019/3
_shelx_space_group_comment
;
The symmetry employed for this shelxl refinement is uniquely defined
by the following loop, which should always be used as a source of
symmetry information in preference to the above space-group names.
They are only intended as comments.
;
_shelx_estimated_absorpt_t_max 0.887
_shelx_estimated_absorpt_t_min 0.766
_olex2_refinement_description
;
1. Fixed Uiso
 At 1.2 times of:
  All C(H) groups
 At 1.5 times of:
  All C(H,H,H) groups, All O(H,H) groups
2. Restrained distances
 C23-C24 \\sim C23A-C24A
 with sigma of 0.02
 C23-C22 \\sim C23A-C22A
 with sigma of 0.02
 C24-C22 \\sim C24A-C22A
 with sigma of 0.04
3. Uiso/Uaniso restraints and constraints
Uanis(C22) = Uanis(C23) = Uanis(C24)
Uanis(C22A) = Uanis(C23A) = Uanis(C24A)
4. Others
 Sof(C22A)=Sof(H22A)=Sof(C23A)=Sof(H23A)=Sof(C24A)=Sof(H24A)=1-FVAR(1)
 Sof(C23)=Sof(H23)=Sof(C24)=Sof(H24)=Sof(C22)=Sof(H22)=FVAR(1)
 Fixed Sof: O2(0.5) H2A(0.5) H2B(0.5)
5.a Free rotating group:
 O2(H2A,H2B)
5.b Aromatic/amide H refined with riding coordinates:
 C7(H7), C9(H9), C13(H13), C4(H4), C11(H11), C3(H3), C2(H2), C12(H12),
 C10(H10), C23(H23), C24(H24), C22(H22), C22A(H22A), C23A(H23A), C24A(H24A)
5.c Idealised Me refined as rotating group:
 C21(H21A,H21B,H21C), C20(H20A,H20B,H20C), C19(H19A,H19B,H19C), C16(H16A,H16B,
 H16C), C15(H15A,H15B,H15C), C17(H17A,H17B,H17C)
;
_olex2_submission_special_instructions 'No special instructions were received'

loop_
_space_group_symop_operation_xyz
'x, y, z'
'-x, -y, -z'

loop_
_atom_site_label
_atom_site_type_symbol
_atom_site_fract_x
_atom_site_fract_y
_atom_site_fract_z
_atom_site_U_iso_or_equiv
_atom_site_adp_type
_atom_site_occupancy
_atom_site_site_symmetry_order
_atom_site_calc_flag
_atom_site_refinement_flags_posn
_atom_site_refinement_flags_adp
_atom_site_refinement_flags_occupancy
_atom_site_disorder_assembly
_atom_site_disorder_group
Ni1 Ni 0.79146(2) 0.28733(2) 0.27399(2) 0.01388(5) Uani 1 1 d . . . . .
Cl1 Cl 1.00974(5) 0.08669(4) 0.30218(2) 0.02291(8) Uani 1 1 d . . . . .
P1 P 0.77133(5) 0.24184(4) 0.16111(2) 0.01603(8) Uani 1 1 d . . . . .
N5 N 0.75903(15) 0.45558(13) 0.47445(6) 0.0152(2) Uani 1 1 d . . . . .
N3 N 0.75543(15) 0.37391(13) 0.36969(6) 0.0155(2) Uani 1 1 d . . . . .
N4 N 0.83244(15) 0.33482(13) 0.43172(6) 0.0167(2) Uani 1 1 d . . . . .
N1 N 0.60913(15) 0.46831(13) 0.25139(6) 0.0159(2) Uani 1 1 d . . . . .
N2 N 0.61101(17) 0.39572(15) 0.13158(7) 0.0226(3) Uani 1 1 d . . . . .
C7 C 0.63561(17) 0.57133(16) 0.43944(7) 0.0166(3) Uani 1 1 d . . . . .
H7 H 0.566191 0.667852 0.457794 0.020 Uiso 1 1 calc R U . . .
C6 C 0.63398(17) 0.51742(15) 0.37182(7) 0.0150(3) Uani 1 1 d . . . . .
C5 C 0.54407(17) 0.57290(16) 0.30469(7) 0.0153(3) Uani 1 1 d . . . . .
C8 C 0.82086(18) 0.45026(16) 0.54620(7) 0.0161(3) Uani 1 1 d . . . . .
C1 C 0.54340(18) 0.49643(17) 0.18300(8) 0.0190(3) Uani 1 1 d . . . . .
C9 C 0.75673(19) 0.57917(17) 0.58862(8) 0.0203(3) Uani 1 1 d . . . . .
H9 H 0.670292 0.669592 0.570971 0.024 Uiso 1 1 calc R U . . .
C13 C 0.94685(19) 0.31697(17) 0.57114(8) 0.0199(3) Uani 1 1 d . . . . .
H13 H 0.989541 0.229368 0.541637 0.024 Uiso 1 1 calc R U . . .
C4 C 0.41069(18) 0.70773(16) 0.29365(8) 0.0192(3) Uani 1 1 d . . . . .
H4 H 0.368939 0.779233 0.331068 0.023 Uiso 1 1 calc R U . . .
C11 C 0.9467(2) 0.44202(18) 0.68293(8) 0.0229(3) Uani 1 1 d . . . . .
H11 H 0.990189 0.439193 0.729923 0.027 Uiso 1 1 calc R U . . .
C3 C 0.33760(19) 0.73652(17) 0.22473(8) 0.0219(3) Uani 1 1 d . . . . .
H3 H 0.242741 0.827676 0.215803 0.026 Uiso 1 1 calc R U . . .
C18 C 0.96804(19) 0.24903(17) 0.10015(8) 0.0207(3) Uani 1 1 d . . . . .
C2 C 0.4010(2) 0.63548(18) 0.17067(8) 0.0229(3) Uani 1 1 d . . . . .
H2 H 0.350566 0.657300 0.124458 0.028 Uiso 1 1 calc R U . . .
C12 C 1.0094(2) 0.31379(18) 0.63993(8) 0.0223(3) Uani 1 1 d . . . . .
H12 H 1.095703 0.223340 0.657678 0.027 Uiso 1 1 calc R U . . .
C10 C 0.8209(2) 0.57393(18) 0.65730(8) 0.0233(3) Uani 1 1 d . . . . .
H10 H 0.778168 0.661446 0.686856 0.028 Uiso 1 1 calc R U . . .
C14 C 0.6854(2) 0.06656(18) 0.15308(8) 0.0227(3) Uani 1 1 d . . . . .
C21 C 1.0298(2) 0.3856(2) 0.12552(10) 0.0333(4) Uani 1 1 d . . . . .
H21A H 0.932711 0.482483 0.123318 0.050 Uiso 1 1 calc R U . . .
H21B H 1.129629 0.400199 0.093741 0.050 Uiso 1 1 calc R U . . .
H21C H 1.066492 0.361402 0.175732 0.050 Uiso 1 1 calc R U . . .
C20 C 1.1174(2) 0.0972(2) 0.10785(10) 0.0349(4) Uani 1 1 d . . . . .
H20A H 1.144017 0.073742 0.159266 0.052 Uiso 1 1 calc R U . . .
H20B H 1.222766 0.110572 0.079590 0.052 Uiso 1 1 calc R U . . .
H20C H 1.081195 0.010070 0.089622 0.052 Uiso 1 1 calc R U . . .
C19 C 0.9219(3) 0.2835(2) 0.02025(9) 0.0370(4) Uani 1 1 d . . . . .
H19A H 0.879980 0.197672 0.003915 0.055 Uiso 1 1 calc R U . . .
H19B H 1.026986 0.292014 -0.009580 0.055 Uiso 1 1 calc R U . . .
H19C H 0.829029 0.382897 0.015261 0.055 Uiso 1 1 calc R U . . .
C16 C 0.6328(3) 0.0552(2) 0.07600(9) 0.0364(4) Uani 1 1 d . . . . .
H16A H 0.556093 0.157045 0.058927 0.055 Uiso 1 1 calc R U . . .
H16B H 0.569435 -0.026018 0.076112 0.055 Uiso 1 1 calc R U . . .
H16C H 0.738902 0.027203 0.043483 0.055 Uiso 1 1 calc R U . . .
C15 C 0.5202(3) 0.0978(3) 0.20495(10) 0.0381(4) Uani 1 1 d . . . . .
H15A H 0.553401 0.106950 0.254339 0.057 Uiso 1 1 calc R U . . .
H15B H 0.466265 0.010214 0.204891 0.057 Uiso 1 1 calc R U . . .
H15C H 0.435585 0.196047 0.188720 0.057 Uiso 1 1 calc R U . . .
C17 C 0.8138(3) -0.0901(2) 0.17786(12) 0.0423(5) Uani 1 1 d . . . . .
H17A H 0.914376 -0.116498 0.142404 0.064 Uiso 1 1 calc R U . . .
H17B H 0.753143 -0.173664 0.181425 0.064 Uiso 1 1 calc R U . . .
H17C H 0.855838 -0.080234 0.225591 0.064 Uiso 1 1 calc R U . . .
C23 C 0.6494(9) 0.0196(6) 0.4600(5) 0.0289(10) Uani 0.476(18) 1 d D . P A 1
H23 H 0.750698 0.033374 0.432227 0.035 Uiso 0.476(18) 1 calc R U P A 1
C24 C 0.5018(12) 0.0136(5) 0.4249(3) 0.0289(10) Uani 0.476(18) 1 d D . P A 1
H24 H 0.503225 0.022499 0.373174 0.035 Uiso 0.476(18) 1 calc R U P A 1
C22 C 0.6500(8) 0.0056(6) 0.5350(5) 0.0289(10) Uani 0.476(18) 1 d D . P A 1
H22 H 0.751300 0.008949 0.559145 0.035 Uiso 0.476(18) 1 calc R U P A 1
C22A C 0.6651(7) 0.0144(5) 0.5142(5) 0.0317(9) Uani 0.524(18) 1 d D . P A 2
H22A H 0.777992 0.024314 0.524138 0.038 Uiso 0.524(18) 1 calc R U P A 2
C23A C 0.6161(10) 0.0268(5) 0.4428(4) 0.0317(9) Uani 0.524(18) 1 d D . P A 2
H23A H 0.695135 0.044898 0.403953 0.038 Uiso 0.524(18) 1 calc R U P A 2
C24A C 0.4500(11) 0.0124(5) 0.4283(3) 0.0317(9) Uani 0.524(18) 1 d D . P A 2
H24A H 0.415504 0.020936 0.379465 0.038 Uiso 0.524(18) 1 calc R U P A 2
O2 O 0.5899(4) 0.6068(3) -0.00339(14) 0.0376(6) Uani 0.5 1 d G . P . .
H2A H 0.581023 0.536692 0.031353 0.056 Uiso 0.5 1 d G U P . .
H2B H 0.527162 0.590729 -0.037488 0.056 Uiso 0.5 1 d G U P . .

loop_
_atom_site_aniso_label
_atom_site_aniso_U_11
_atom_site_aniso_U_22
_atom_site_aniso_U_33
_atom_site_aniso_U_23
_atom_site_aniso_U_13
_atom_site_aniso_U_12
Ni1 0.01554(9) 0.01268(9) 0.01144(9) -0.00118(6) -0.00108(6) -0.00029(6)
Cl1 0.02578(18) 0.01810(16) 0.01937(17) -0.00463(12) -0.00647(13) 0.00555(13)
P1 0.01817(17) 0.01619(16) 0.01143(16) -0.00101(12) -0.00146(12) -0.00057(13)
N5 0.0161(5) 0.0146(5) 0.0147(5) -0.0033(4) 0.0013(4) -0.0038(4)
N3 0.0161(5) 0.0146(5) 0.0146(5) -0.0008(4) -0.0003(4) -0.0026(4)
N4 0.0187(6) 0.0161(5) 0.0144(5) -0.0041(4) -0.0008(4) -0.0024(4)
N1 0.0161(5) 0.0154(5) 0.0137(5) 0.0002(4) 0.0003(4) -0.0009(4)
N2 0.0243(6) 0.0232(6) 0.0143(6) -0.0008(5) -0.0028(5) 0.0040(5)
C7 0.0157(6) 0.0150(6) 0.0179(7) -0.0021(5) 0.0009(5) -0.0024(5)
C6 0.0137(6) 0.0144(6) 0.0168(6) -0.0015(5) 0.0017(5) -0.0038(5)
C5 0.0155(6) 0.0150(6) 0.0152(6) -0.0007(5) 0.0011(5) -0.0042(5)
C8 0.0177(6) 0.0192(6) 0.0132(6) -0.0023(5) 0.0006(5) -0.0083(5)
C1 0.0188(7) 0.0194(7) 0.0154(7) 0.0021(5) -0.0012(5) -0.0002(5)
C9 0.0227(7) 0.0172(6) 0.0218(7) -0.0047(5) -0.0009(5) -0.0058(5)
C13 0.0232(7) 0.0190(7) 0.0167(7) -0.0035(5) 0.0003(5) -0.0039(5)
C4 0.0189(7) 0.0155(6) 0.0211(7) -0.0015(5) 0.0014(5) -0.0018(5)
C11 0.0272(7) 0.0295(8) 0.0166(7) -0.0031(6) -0.0012(6) -0.0150(6)
C3 0.0182(7) 0.0181(7) 0.0246(7) 0.0030(6) -0.0008(5) 0.0019(5)
C18 0.0232(7) 0.0203(7) 0.0164(7) -0.0016(5) 0.0033(5) -0.0032(6)
C2 0.0225(7) 0.0231(7) 0.0182(7) 0.0023(6) -0.0029(5) 0.0018(6)
C12 0.0252(7) 0.0235(7) 0.0184(7) 0.0003(6) -0.0023(6) -0.0068(6)
C10 0.0282(8) 0.0243(7) 0.0211(7) -0.0096(6) 0.0009(6) -0.0119(6)
C14 0.0250(7) 0.0261(7) 0.0188(7) -0.0032(6) -0.0032(6) -0.0089(6)
C21 0.0403(10) 0.0322(9) 0.0315(9) -0.0072(7) 0.0109(7) -0.0183(8)
C20 0.0287(9) 0.0312(9) 0.0363(10) 0.0002(7) 0.0105(7) 0.0026(7)
C19 0.0481(11) 0.0491(11) 0.0145(8) 0.0022(7) 0.0033(7) -0.0167(9)
C16 0.0412(10) 0.0531(11) 0.0220(8) -0.0116(8) -0.0028(7) -0.0216(9)
C15 0.0416(10) 0.0541(12) 0.0289(9) -0.0126(8) 0.0099(7) -0.0302(9)
C17 0.0504(12) 0.0213(8) 0.0604(13) 0.0026(8) -0.0223(10) -0.0148(8)
C23 0.0373(17) 0.0184(13) 0.0269(17) -0.0013(9) 0.0064(10) -0.0025(10)
C24 0.0373(17) 0.0184(13) 0.0269(17) -0.0013(9) 0.0064(10) -0.0025(10)
C22 0.0373(17) 0.0184(13) 0.0269(17) -0.0013(9) 0.0064(10) -0.0025(10)
C22A 0.0408(15) 0.0169(12) 0.0366(17) -0.0053(8) 0.0132(11) -0.0096(9)
C23A 0.0408(15) 0.0169(12) 0.0366(17) -0.0053(8) 0.0132(11) -0.0096(9)
C24A 0.0408(15) 0.0169(12) 0.0366(17) -0.0053(8) 0.0132(11) -0.0096(9)
O2 0.0410(15) 0.0452(15) 0.0247(13) 0.0101(11) -0.0095(11) -0.0095(12)

loop_
_atom_type_symbol
_atom_type_description
_atom_type_scat_dispersion_real
_atom_type_scat_dispersion_imag
_atom_type_scat_source
C C 0.0033 0.0016 'International Tables Vol C Tables 4.2.6.8 and 6.1.1.4'
H H 0.0000 0.0000 'International Tables Vol C Tables 4.2.6.8 and 6.1.1.4'
Cl Cl 0.1484 0.1585 'International Tables Vol C Tables 4.2.6.8 and 6.1.1.4'
N N 0.0061 0.0033 'International Tables Vol C Tables 4.2.6.8 and 6.1.1.4'
Ni Ni 0.3393 1.1124 'International Tables Vol C Tables 4.2.6.8 and 6.1.1.4'
O O 0.0106 0.0060 'International Tables Vol C Tables 4.2.6.8 and 6.1.1.4'
P P 0.1023 0.0942 'International Tables Vol C Tables 4.2.6.8 and 6.1.1.4'

loop_
_geom_angle_atom_site_label_1
_geom_angle_atom_site_label_2
_geom_angle_atom_site_label_3
_geom_angle
_geom_angle_site_symmetry_1
_geom_angle_site_symmetry_3
_geom_angle_publ_flag
Cl1 Ni1 P1 99.199(15) . . ?
N3 Ni1 Cl1 95.85(4) . . ?
N3 Ni1 P1 164.92(4) . . ?
N1 Ni1 Cl1 176.89(4) . . ?
N1 Ni1 P1 82.67(4) . . ?
N1 Ni1 N3 82.33(5) . . ?
N2 P1 Ni1 103.77(5) . . ?
N2 P1 C18 104.62(7) . . ?
N2 P1 C14 104.73(7) . . ?
C18 P1 Ni1 114.85(5) . . ?
C18 P1 C14 115.25(7) . . ?
C14 P1 Ni1 112.04(5) . . ?
N4 N5 C7 111.75(11) . . ?
N4 N5 C8 118.93(11) . . ?
C7 N5 C8 129.27(12) . . ?
N4 N3 Ni1 135.07(9) . . ?
N4 N3 C6 110.98(11) . . ?
C6 N3 Ni1 113.55(9) . . ?
N3 N4 N5 105.46(11) . . ?
C5 N1 Ni1 118.27(9) . . ?
C5 N1 C1 120.82(12) . . ?
C1 N1 Ni1 120.91(9) . . ?
C1 N2 P1 112.69(10) . . ?
N5 C7 H7 127.7 . . ?
N5 C7 C6 104.51(11) . . ?
C6 C7 H7 127.7 . . ?
N3 C6 C7 107.30(12) . . ?
N3 C6 C5 115.09(12) . . ?
C7 C6 C5 137.59(12) . . ?
N1 C5 C6 110.55(11) . . ?
C4 C5 N1 122.65(13) . . ?
C4 C5 C6 126.78(13) . . ?
C9 C8 N5 119.58(13) . . ?
C9 C8 C13 121.33(13) . . ?
C13 C8 N5 119.08(12) . . ?
N1 C1 C2 117.45(13) . . ?
N2 C1 N1 119.95(12) . . ?
N2 C1 C2 122.60(13) . . ?
C8 C9 H9 120.5 . . ?
C8 C9 C10 118.97(14) . . ?
C10 C9 H9 120.5 . . ?
C8 C13 H13 120.5 . . ?
C8 C13 C12 118.91(13) . . ?
C12 C13 H13 120.5 . . ?
C5 C4 H4 121.2 . . ?
C5 C4 C3 117.52(13) . . ?
C3 C4 H4 121.2 . . ?
C12 C11 H11 120.0 . . ?
C10 C11 H11 120.0 . . ?
C10 C11 C12 119.97(14) . . ?
C4 C3 H3 119.5 . . ?
C2 C3 C4 120.97(13) . . ?
C2 C3 H3 119.5 . . ?
C21 C18 P1 105.06(10) . . ?
C20 C18 P1 112.07(11) . . ?
C20 C18 C21 108.84(14) . . ?
C20 C18 C19 109.71(14) . . ?
C19 C18 P1 111.98(11) . . ?
C19 C18 C21 109.00(14) . . ?
C1 C2 H2 119.7 . . ?
C3 C2 C1 120.55(14) . . ?
C3 C2 H2 119.7 . . ?
C13 C12 C11 120.40(14) . . ?
C13 C12 H12 119.8 . . ?
C11 C12 H12 119.8 . . ?
C9 C10 H10 119.8 . . ?
C11 C10 C9 120.41(14) . . ?
C11 C10 H10 119.8 . . ?
C16 C14 P1 112.23(12) . . ?
C16 C14 C15 109.30(14) . . ?
C16 C14 C17 109.25(15) . . ?
C15 C14 P1 103.53(11) . . ?
C17 C14 P1 113.53(11) . . ?
C17 C14 C15 108.76(15) . . ?
C18 C21 H21A 109.5 . . ?
C18 C21 H21B 109.5 . . ?
C18 C21 H21C 109.5 . . ?
H21A C21 H21B 109.5 . . ?
H21A C21 H21C 109.5 . . ?
H21B C21 H21C 109.5 . . ?
C18 C20 H20A 109.5 . . ?
C18 C20 H20B 109.5 . . ?
C18 C20 H20C 109.5 . . ?
H20A C20 H20B 109.5 . . ?
H20A C20 H20C 109.5 . . ?
H20B C20 H20C 109.5 . . ?
C18 C19 H19A 109.5 . . ?
C18 C19 H19B 109.5 . . ?
C18 C19 H19C 109.5 . . ?
H19A C19 H19B 109.5 . . ?
H19A C19 H19C 109.5 . . ?
H19B C19 H19C 109.5 . . ?
C14 C16 H16A 109.5 . . ?
C14 C16 H16B 109.5 . . ?
C14 C16 H16C 109.5 . . ?
H16A C16 H16B 109.5 . . ?
H16A C16 H16C 109.5 . . ?
H16B C16 H16C 109.5 . . ?
C14 C15 H15A 109.5 . . ?
C14 C15 H15B 109.5 . . ?
C14 C15 H15C 109.5 . . ?
H15A C15 H15B 109.5 . . ?
H15A C15 H15C 109.5 . . ?
H15B C15 H15C 109.5 . . ?
C14 C17 H17A 109.5 . . ?
C14 C17 H17B 109.5 . . ?
C14 C17 H17C 109.5 . . ?
H17A C17 H17B 109.5 . . ?
H17A C17 H17C 109.5 . . ?
H17B C17 H17C 109.5 . . ?
C24 C23 H23 119.8 . . ?
C22 C23 H23 119.8 . . ?
C22 C23 C24 120.4(5) . . ?
C23 C24 H24 119.7 . . ?
C23 C24 C22 120.7(5) . 2_656 ?
C22 C24 H24 119.7 2_656 . ?
C23 C22 C24 118.9(5) . 2_656 ?
C23 C22 H22 120.5 . . ?
C24 C22 H22 120.5 2_656 . ?
C23A C22A H22A 119.7 . . ?
C23A C22A C24A 120.6(5) . 2_656 ?
C24A C22A H22A 119.7 2_656 . ?
C22A C23A H23A 120.2 . . ?
C22A C23A C24A 119.7(5) . . ?
C24A C23A H23A 120.2 . . ?
C22A C24A H24A 120.1 2_656 . ?
C23A C24A H24A 120.1 . . ?
H2A O2 H2B 104.5 . . ?

loop_
_geom_bond_atom_site_label_1
_geom_bond_atom_site_label_2
_geom_bond_distance
_geom_bond_site_symmetry_2
_geom_bond_publ_flag
Ni1 Cl1 2.1659(4) . ?
Ni1 P1 2.1734(4) . ?
Ni1 N3 1.9470(12) . ?
Ni1 N1 1.8767(11) . ?
P1 N2 1.6694(12) . ?
P1 C18 1.8643(15) . ?
P1 C14 1.8717(16) . ?
N5 N4 1.3478(15) . ?
N5 C7 1.3615(17) . ?
N5 C8 1.4349(17) . ?
N3 N4 1.3114(16) . ?
N3 C6 1.3648(17) . ?
N1 C5 1.3739(17) . ?
N1 C1 1.3765(18) . ?
N2 C1 1.3303(18) . ?
C7 H7 0.9500 . ?
C7 C6 1.3694(19) . ?
C6 C5 1.4550(19) . ?
C5 C4 1.3688(19) . ?
C8 C9 1.3878(19) . ?
C8 C13 1.388(2) . ?
C1 C2 1.4351(19) . ?
C9 H9 0.9500 . ?
C9 C10 1.389(2) . ?
C13 H13 0.9500 . ?
C13 C12 1.388(2) . ?
C4 H4 0.9500 . ?
C4 C3 1.409(2) . ?
C11 H11 0.9500 . ?
C11 C12 1.389(2) . ?
C11 C10 1.384(2) . ?
C3 H3 0.9500 . ?
C3 C2 1.363(2) . ?
C18 C21 1.533(2) . ?
C18 C20 1.528(2) . ?
C18 C19 1.531(2) . ?
C2 H2 0.9500 . ?
C12 H12 0.9500 . ?
C10 H10 0.9500 . ?
C14 C16 1.526(2) . ?
C14 C15 1.535(2) . ?
C14 C17 1.533(2) . ?
C21 H21A 0.9800 . ?
C21 H21B 0.9800 . ?
C21 H21C 0.9800 . ?
C20 H20A 0.9800 . ?
C20 H20B 0.9800 . ?
C20 H20C 0.9800 . ?
C19 H19A 0.9800 . ?
C19 H19B 0.9800 . ?
C19 H19C 0.9800 . ?
C16 H16A 0.9800 . ?
C16 H16B 0.9800 . ?
C16 H16C 0.9800 . ?
C15 H15A 0.9800 . ?
C15 H15B 0.9800 . ?
C15 H15C 0.9800 . ?
C17 H17A 0.9800 . ?
C17 H17B 0.9800 . ?
C17 H17C 0.9800 . ?
C23 H23 0.9500 . ?
C23 C24 1.387(6) . ?
C23 C22 1.379(5) . ?
C24 H24 0.9500 . ?
C24 C22 1.407(6) 2_656 ?
C22 H22 0.9500 . ?
C22A H22A 0.9500 . ?
C22A C23A 1.386(6) . ?
C22A C24A 1.397(5) 2_656 ?
C23A H23A 0.9500 . ?
C23A C24A 1.397(6) . ?
C24A H24A 0.9500 . ?
O2 H2A 0.8701 . ?
O2 H2B 0.8698 . ?

loop_
_geom_torsion_atom_site_label_1
_geom_torsion_atom_site_label_2
_geom_torsion_atom_site_label_3
_geom_torsion_atom_site_label_4
_geom_torsion
_geom_torsion_site_symmetry_1
_geom_torsion_site_symmetry_2
_geom_torsion_site_symmetry_3
_geom_torsion_site_symmetry_4
_geom_torsion_publ_flag
Ni1 P1 N2 C1 -0.60(12) . . . . ?
Ni1 P1 C18 C21 -38.53(12) . . . . ?
Ni1 P1 C18 C20 79.51(12) . . . . ?
Ni1 P1 C18 C19 -156.71(10) . . . . ?
Ni1 P1 C14 C16 167.41(10) . . . . ?
Ni1 P1 C14 C15 49.66(12) . . . . ?
Ni1 P1 C14 C17 -68.08(13) . . . . ?
Ni1 N3 N4 N5 171.96(10) . . . . ?
Ni1 N3 C6 C7 -173.72(9) . . . . ?
Ni1 N3 C6 C5 4.82(14) . . . . ?
Ni1 N1 C5 C6 -0.70(15) . . . . ?
Ni1 N1 C5 C4 -179.65(10) . . . . ?
Ni1 N1 C1 N2 -0.98(19) . . . . ?
Ni1 N1 C1 C2 178.48(10) . . . . ?
P1 Ni1 N1 C5 -178.95(10) . . . . ?
P1 Ni1 N1 C1 0.41(10) . . . . ?
P1 N2 C1 N1 1.00(18) . . . . ?
P1 N2 C1 C2 -178.43(12) . . . . ?
N5 C7 C6 N3 -0.15(14) . . . . ?
N5 C7 C6 C5 -178.18(15) . . . . ?
N5 C8 C9 C10 -178.45(13) . . . . ?
N5 C8 C13 C12 178.47(13) . . . . ?
N3 Ni1 N1 C5 2.61(10) . . . . ?
N3 Ni1 N1 C1 -178.03(11) . . . . ?
N3 C6 C5 N1 -2.75(16) . . . . ?
N3 C6 C5 C4 176.15(13) . . . . ?
N4 N5 C7 C6 0.15(15) . . . . ?
N4 N5 C8 C9 174.84(12) . . . . ?
N4 N5 C8 C13 -3.79(18) . . . . ?
N4 N3 C6 C7 0.11(15) . . . . ?
N4 N3 C6 C5 178.64(11) . . . . ?
N1 C5 C4 C3 1.0(2) . . . . ?
N1 C1 C2 C3 1.5(2) . . . . ?
N2 P1 C18 C21 74.53(12) . . . . ?
N2 P1 C18 C20 -167.43(12) . . . . ?
N2 P1 C18 C19 -43.64(13) . . . . ?
N2 P1 C14 C16 55.58(13) . . . . ?
N2 P1 C14 C15 -62.17(12) . . . . ?
N2 P1 C14 C17 -179.92(13) . . . . ?
N2 C1 C2 C3 -179.08(15) . . . . ?
C7 N5 N4 N3 -0.08(15) . . . . ?
C7 N5 C8 C9 -2.6(2) . . . . ?
C7 N5 C8 C13 178.81(13) . . . . ?
C7 C6 C5 N1 175.17(15) . . . . ?
C7 C6 C5 C4 -5.9(3) . . . . ?
C6 N3 N4 N5 -0.02(15) . . . . ?
C6 C5 C4 C3 -177.81(13) . . . . ?
C5 N1 C1 N2 178.37(13) . . . . ?
C5 N1 C1 C2 -2.2(2) . . . . ?
C5 C4 C3 C2 -1.7(2) . . . . ?
C8 N5 N4 N3 -177.91(11) . . . . ?
C8 N5 C7 C6 177.69(13) . . . . ?
C8 C9 C10 C11 -0.1(2) . . . . ?
C8 C13 C12 C11 0.0(2) . . . . ?
C1 N1 C5 C6 179.94(12) . . . . ?
C1 N1 C5 C4 1.0(2) . . . . ?
C9 C8 C13 C12 -0.1(2) . . . . ?
C13 C8 C9 C10 0.2(2) . . . . ?
C4 C3 C2 C1 0.4(2) . . . . ?
C18 P1 N2 C1 -121.33(12) . . . . ?
C18 P1 C14 C16 -58.79(14) . . . . ?
C18 P1 C14 C15 -176.54(11) . . . . ?
C18 P1 C14 C17 65.72(14) . . . . ?
C12 C11 C10 C9 -0.1(2) . . . . ?
C10 C11 C12 C13 0.1(2) . . . . ?
C14 P1 N2 C1 117.04(12) . . . . ?
C14 P1 C18 C21 -171.03(11) . . . . ?
C14 P1 C18 C20 -53.00(14) . . . . ?
C14 P1 C18 C19 70.79(13) . . . . ?
C24 C23 C22 C24 -0.5(6) . . . 2_656 ?
C22 C23 C24 C22 0.5(7) . . . 2_656 ?
C22A C23A C24A C22A -0.1(6) . . . 2_656 ?
C24A C22A C23A C24A 0.1(6) 2_656 . . . ?
